data_2206026
loop_
_publ_author_name
'Basavegowda Nagaraj'
'Hemmige S. Yathirajan'
'Rajenahally S. Narasegowda'
'Padmarajaiah Nagaraja'
'Daniel E. Lynch'

_publ_section_title
;
 10-Methoxydibenz[<i>b</i>,<i>f</i>]azepine-5-carboxamide
;
_journal_issue 6
_journal_name_full 'Acta Crystallographica Section E'
_journal_page_first o1760
_journal_page_last o1761
_journal_paper_doi 10.1107/S1600536805014601
_journal_volume 61
_journal_year 2005
_chemical_formula_iupac 'C16 H14 N2 O2'
_chemical_formula_moiety 'C16 H14 N2 O2'
_chemical_formula_sum 'C16 H14 N2 O2'
_chemical_formula_weight 266.29
_chemical_melting_point 454
_chemical_name_systematic
;
10-Methoxydibenz[b,f]azepine-5-carboxamide
;
_space_group_IT_number 2
_symmetry_cell_setting triclinic
_symmetry_space_group_name_Hall '-P 1'
_symmetry_space_group_name_H-M 'P -1'
_atom_sites_solution_hydrogens geom
_atom_sites_solution_primary direct
_atom_sites_solution_secondary difmap
_audit_creation_method SHELXL-97
_cell_angle_alpha 64.6999(16)
_cell_angle_beta 76.0520(15)
_cell_angle_gamma 83.7398(18)
_cell_formula_units_Z 2
_cell_length_a 8.8003(2)
_cell_length_b 9.2012(2)
_cell_length_c 9.3735(3)
_cell_measurement_reflns_used 3002
_cell_measurement_temperature 120(2)
_cell_measurement_theta_max 27.48
_cell_measurement_theta_min 2.91
_cell_volume 665.95(3)
_computing_cell_refinement 'DENZO (Otwinowski & Minor, 1997) and COLLECT'
_computing_data_collection 'COLLECT (Hooft, 1998)'
_computing_data_reduction 'DENZO and COLLECT'
_computing_molecular_graphics 'PLATON (Spek, 2003)'
_computing_publication_material SHELXL97
_computing_structure_refinement 'SHELXL97 (Sheldrick, 1997)'
_computing_structure_solution 'SHELXS97 (Sheldrick, 1997)'
_diffrn_ambient_temperature 120(2)
_diffrn_detector_area_resol_mean 9.091
_diffrn_measured_fraction_theta_full 0.991
_diffrn_measured_fraction_theta_max 0.991
_diffrn_measurement_device_type 'Nonius KappaCCD'
_diffrn_measurement_method '\f and \w'
_diffrn_radiation_monochromator '10 cm confocal mirrors'
_diffrn_radiation_source 'Bruker Nonius FR591 rotating anode'
_diffrn_radiation_type MoK\a
_diffrn_radiation_wavelength 0.71073
_diffrn_reflns_av_R_equivalents 0.0298
_diffrn_reflns_av_sigmaI/netI 0.0249
_diffrn_reflns_limit_h_max 11
_diffrn_reflns_limit_h_min -11
_diffrn_reflns_limit_k_max 11
_diffrn_reflns_limit_k_min -11
_diffrn_reflns_limit_l_max 12
_diffrn_reflns_limit_l_min -11
_diffrn_reflns_number 14982
_diffrn_reflns_theta_full 27.55
_diffrn_reflns_theta_max 27.55
_diffrn_reflns_theta_min 3.18
_diffrn_standards_number 0
_exptl_absorpt_coefficient_mu 0.089
_exptl_absorpt_correction_T_max 0.983
_exptl_absorpt_correction_T_min 0.953
_exptl_absorpt_correction_type multi-scan
_exptl_absorpt_process_details '(SADABS; Sheldrick, 2003)'
_exptl_crystal_colour colourless
_exptl_crystal_density_diffrn 1.328
_exptl_crystal_density_method 'not measured'
_exptl_crystal_description plate
_exptl_crystal_F_000 280
_exptl_crystal_size_max 0.54
_exptl_crystal_size_mid 0.36
_exptl_crystal_size_min 0.19
_refine_diff_density_max 0.427
_refine_diff_density_min -0.396
_refine_ls_extinction_coef 0.155(14)
_refine_ls_extinction_expression Fc^*^=kFc[1+0.001xFc^2^\l^3^/sin(2\q)]^-1/4^
_refine_ls_extinction_method SHELXL97
_refine_ls_goodness_of_fit_ref 1.074
_refine_ls_hydrogen_treatment mixed
_refine_ls_matrix_type full
_refine_ls_number_parameters 189
_refine_ls_number_reflns 3054
_refine_ls_number_restraints 0
_refine_ls_restrained_S_all 1.074
_refine_ls_R_factor_all 0.0604
_refine_ls_R_factor_gt 0.0497
_refine_ls_shift/su_max 0.000
_refine_ls_shift/su_mean 0.000
_refine_ls_structure_factor_coef Fsqd
_refine_ls_weighting_details 'w = 1/[\s^2^(Fo^2^)+(0.0757P)^2^+0.2176P] where P = (Fo^2^+2Fc^2^)/3'
_refine_ls_weighting_scheme calc
_refine_ls_wR_factor_gt 0.1287
_refine_ls_wR_factor_ref 0.1360
_reflns_number_gt 2527
_reflns_number_total 3054
_reflns_threshold_expression I>2\s(I)
_cod_data_source_file nc6031.cif
_cod_data_source_block I
_cod_depositor_comments
;
The following automatic conversions were performed:
'_symmetry_cell_setting' value 'Triclinic' changed to 'triclinic'
according to '/home/saulius/struct/CIF-dictionaries/cif_core.dic'
dictionary named 'cif_core.dic' version 2.4.1 from
2010-06-29.

'_exptl_absorpt_correction_type' value 'Multi-scan' changed
to 'multi-scan' according to
'/home/saulius/struct/CIF-dictionaries/cif_core.dic' dictionary named
'cif_core.dic' version 2.4.1 from 2010-06-29.

Automatic conversion script
Id: cif_fix_enum 1527 2010-12-29 10:47:43Z saulius 

The following automatic conversions were performed:

'_symmetry_cell_setting' value 'Triclinic' changed to 'triclinic'
according to /home/saulius/struct/CIF-dictionaries/cif_core.dic
dictionary named 'cif_core.dic' version 2.4.1 from
2010-06-29.

'_exptl_absorpt_correction_type' value 'Multi-scan'
changed to 'multi-scan' according to
/home/saulius/struct/CIF-dictionaries/cif_core.dic dictionary named
'cif_core.dic' version 2.4.1 from 2010-06-29.

Automatic conversion script
Id: cif_fix_values 1715 2011-07-08 13:25:40Z adriana 
;
_cod_database_code 2206026
_cod_database_fobs_code 2206026

loop_
_symmetry_equiv_pos_as_xyz
'x, y, z'
'-x, -y, -z'

loop_
_atom_site_label
_atom_site_fract_x
_atom_site_fract_y
_atom_site_fract_z
_atom_site_U_iso_or_equiv
_atom_site_adp_type
_atom_site_calc_flag
_atom_site_refinement_flags
_atom_site_occupancy
_atom_site_type_symbol
O10 0.50862(12) 0.41544(12) 0.28982(13) 0.0319(3) Uani d . 1 O
O51 -0.03722(11) 0.62828(12) 0.10931(12) 0.0237(3) Uani d . 1 O
N5 0.18124(13) 0.75306(14) 0.08902(13) 0.0193(3) Uani d . 1 N
N51 0.17788(15) 0.63327(16) -0.08401(15) 0.0245(3) Uani d . 1 N
H51 0.131(2) 0.559(2) -0.097(2) 0.029 Uiso d . 1 H
H52 0.282(2) 0.642(2) -0.113(2) 0.029 Uiso d . 1 H
C1 0.08186(18) 0.6754(2) 0.52440(18) 0.0288(3) Uani d . 1 C
H1 0.1064 0.6010 0.6238 0.035 Uiso calc R 1 H
C2 -0.02650(19) 0.7956(2) 0.52389(19) 0.0315(4) Uani d . 1 C
H2 -0.0748 0.8039 0.6224 0.038 Uiso calc R 1 H
C3 -0.06553(17) 0.90457(19) 0.3807(2) 0.0292(4) Uani d . 1 C
H3 -0.1393 0.9881 0.3805 0.035 Uiso calc R 1 H
C4 0.00404(16) 0.89061(18) 0.23750(18) 0.0243(3) Uani d . 1 C
H4 -0.0229 0.9642 0.1391 0.029 Uiso calc R 1 H
C6 0.40025(16) 0.91305(17) -0.11514(17) 0.0233(3) Uani d . 1 C
H6 0.3276 0.9834 -0.1734 0.028 Uiso calc R 1 H
C7 0.55957(17) 0.94138(18) -0.17407(18) 0.0267(3) Uani d . 1 C
H7 0.5965 1.0296 -0.2740 0.032 Uiso calc R 1 H
C8 0.66488(17) 0.84024(18) -0.08635(19) 0.0265(3) Uani d . 1 C
H8 0.7740 0.8603 -0.1261 0.032 Uiso calc R 1 H
C9 0.61233(16) 0.71044(17) 0.05846(18) 0.0251(3) Uani d . 1 C
H9 0.6857 0.6428 0.1177 0.030 Uiso calc R 1 H
C10 0.39947(17) 0.53775(17) 0.27309(18) 0.0237(3) Uani d . 1 C
C11 0.27161(17) 0.53113(18) 0.38749(18) 0.0258(3) Uani d . 1 C
H11 0.2537 0.4333 0.4821 0.031 Uiso calc R 1 H
C12 0.15683(16) 0.66085(17) 0.38017(17) 0.0223(3) Uani d . 1 C
C13 0.11316(15) 0.76916(16) 0.23758(16) 0.0197(3) Uani d . 1 C
C14 0.34680(15) 0.78133(16) 0.02951(16) 0.0193(3) Uani d . 1 C
C15 0.45189(16) 0.67769(16) 0.11857(17) 0.0209(3) Uani d . 1 C
C16 0.4869(2) 0.2772(2) 0.4403(2) 0.0380(4) Uani d . 1 C
H161 0.3880 0.2253 0.4591 0.057 Uiso calc R 1 H
H162 0.4840 0.3097 0.5278 0.057 Uiso calc R 1 H
H163 0.5738 0.2015 0.4373 0.057 Uiso calc R 1 H
C51 0.10077(15) 0.66637(15) 0.04191(16) 0.0185(3) Uani d . 1 C

loop_
_atom_site_aniso_label
_atom_site_aniso_U_11
_atom_site_aniso_U_22
_atom_site_aniso_U_33
_atom_site_aniso_U_12
_atom_site_aniso_U_13
_atom_site_aniso_U_23
O10 0.0265(6) 0.0258(6) 0.0348(6) 0.0025(4) -0.0049(5) -0.0061(5)
O51 0.0152(5) 0.0325(6) 0.0283(5) -0.0029(4) -0.0031(4) -0.0172(4)
N5 0.0133(5) 0.0258(6) 0.0214(6) -0.0025(4) -0.0014(4) -0.0129(5)
N51 0.0188(6) 0.0330(7) 0.0282(7) -0.0046(5) -0.0012(5) -0.0198(6)
C1 0.0283(8) 0.0365(8) 0.0224(7) -0.0084(6) -0.0013(6) -0.0132(6)
C2 0.0290(8) 0.0415(9) 0.0294(8) -0.0102(7) 0.0043(6) -0.0231(7)
C3 0.0211(7) 0.0325(8) 0.0389(9) -0.0030(6) 0.0013(6) -0.0229(7)
C4 0.0187(7) 0.0276(7) 0.0281(7) -0.0025(5) -0.0027(5) -0.0137(6)
C6 0.0210(7) 0.0266(7) 0.0235(7) -0.0008(5) -0.0040(5) -0.0118(6)
C7 0.0253(8) 0.0276(7) 0.0242(7) -0.0066(6) 0.0021(6) -0.0105(6)
C8 0.0160(7) 0.0291(7) 0.0359(8) -0.0047(5) 0.0018(6) -0.0179(7)
C9 0.0179(7) 0.0244(7) 0.0351(8) 0.0000(5) -0.0053(6) -0.0146(6)
C10 0.0210(7) 0.0215(7) 0.0296(7) -0.0003(5) -0.0085(6) -0.0100(6)
C11 0.0256(7) 0.0249(7) 0.0247(7) -0.0043(6) -0.0061(6) -0.0069(6)
C12 0.0205(7) 0.0250(7) 0.0229(7) -0.0068(5) -0.0018(5) -0.0113(6)
C13 0.0160(6) 0.0247(7) 0.0219(7) -0.0060(5) -0.0006(5) -0.0133(6)
C14 0.0150(6) 0.0237(7) 0.0225(7) -0.0020(5) -0.0019(5) -0.0134(6)
C15 0.0172(7) 0.0219(7) 0.0261(7) -0.0021(5) -0.0026(5) -0.0128(6)
C16 0.0371(9) 0.0293(8) 0.0372(9) 0.0033(7) -0.0083(7) -0.0048(7)
C51 0.0169(6) 0.0189(6) 0.0205(6) 0.0006(5) -0.0066(5) -0.0079(5)

loop_
_atom_type_symbol
_atom_type_description
_atom_type_scat_dispersion_real
_atom_type_scat_dispersion_imag
_atom_type_scat_source
C C 0.0033 0.0016 'International Tables Vol C Tables 4.2.6.8 and 6.1.1.4'
H H 0.0000 0.0000 'International Tables Vol C Tables 4.2.6.8 and 6.1.1.4'
N N 0.0061 0.0033 'International Tables Vol C Tables 4.2.6.8 and 6.1.1.4'
O O 0.0106 0.0060 'International Tables Vol C Tables 4.2.6.8 and 6.1.1.4'

loop_
_geom_angle_atom_site_label_1
_geom_angle_atom_site_label_2
_geom_angle_atom_site_label_3
_geom_angle
C10 O10 C16 117.75(12)
C51 N5 C14 122.20(11)
C51 N5 C13 118.35(11)
C14 N5 C13 116.23(10)
C51 N51 H51 113.9(11)
C51 N51 H52 119.3(11)
H51 N51 H52 119.2(16)
C2 C1 C12 121.18(14)
C2 C1 H1 119.4
C12 C1 H1 119.4
C1 C2 C3 120.48(14)
C1 C2 H2 119.8
C3 C2 H2 119.8
C2 C3 C4 119.45(14)
C2 C3 H3 120.3
C4 C3 H3 120.3
C3 C4 C13 120.24(14)
C3 C4 H4 119.9
C13 C4 H4 119.9
C7 C6 C14 119.98(13)
C7 C6 H6 120.0
C14 C6 H6 120.0
C6 C7 C8 119.67(13)
C6 C7 H7 120.2
C8 C7 H7 120.2
C9 C8 C7 120.58(13)
C9 C8 H8 119.7
C7 C8 H8 119.7
C8 C9 C15 120.66(13)
C8 C9 H9 119.7
C15 C9 H9 119.7
C11 C10 O10 123.75(13)
C11 C10 C15 126.28(13)
O10 C10 C15 109.81(12)
C10 C11 C12 126.05(13)
C10 C11 H11 117.0
C12 C11 H11 117.0
C13 C12 C1 117.54(13)
C13 C12 C11 123.48(13)
C1 C12 C11 118.94(13)
C4 C13 C12 121.06(13)
C4 C13 N5 119.73(12)
C12 C13 N5 119.20(12)
C6 C14 C15 120.90(12)
C6 C14 N5 119.41(12)
C15 C14 N5 119.69(12)
C14 C15 C9 118.19(13)
C14 C15 C10 122.41(12)
C9 C15 C10 119.40(13)
O10 C16 H161 109.5
O10 C16 H162 109.5
H161 C16 H162 109.5
O10 C16 H163 109.5
H161 C16 H163 109.5
H162 C16 H163 109.5
O51 C51 N51 122.82(12)
O51 C51 N5 120.43(12)
N51 C51 N5 116.68(12)

loop_
_geom_bond_atom_site_label_1
_geom_bond_atom_site_label_2
_geom_bond_distance
O10 C10 1.3784(17)
O10 C16 1.4262(19)
O51 C51 1.2371(16)
N5 C51 1.3812(17)
N5 C14 1.4382(16)
N5 C13 1.4404(17)
N51 C51 1.3500(18)
N51 H51 0.893(19)
N51 H52 0.893(19)
C1 C2 1.379(2)
C1 C12 1.409(2)
C1 H1 0.95
C2 C3 1.387(2)
C2 H2 0.95
C3 C4 1.388(2)
C3 H3 0.95
C4 C13 1.392(2)
C4 H4 0.95
C6 C7 1.3864(19)
C6 C14 1.3931(19)
C6 H6 0.95
C7 C8 1.388(2)
C7 H7 0.95
C8 C9 1.384(2)
C8 H8 0.95
C9 C15 1.4021(19)
C9 H9 0.95
C10 C11 1.341(2)
C10 C15 1.4772(19)
C11 C12 1.466(2)
C11 H11 0.95
C12 C13 1.397(2)
C14 C15 1.4004(19)
C16 H161 0.98
C16 H162 0.98
C16 H163 0.98

loop_
_geom_hbond_atom_site_label_D
_geom_hbond_atom_site_label_H
_geom_hbond_atom_site_label_A
_geom_hbond_site_symmetry_A
_geom_hbond_distance_DH
_geom_hbond_distance_HA
_geom_hbond_distance_DA
_geom_hbond_angle_DHA
_geom_hbond_publ_flag
N51 H51 O51 2_565 0.893(19) 2.05(2) 2.9426(16) 174.1(16) yes
N51 H52 O10 2_665 0.893(19) 2.339(18) 3.0720(16) 139.4(15) yes

loop_
_geom_torsion_atom_site_label_1
_geom_torsion_atom_site_label_2
_geom_torsion_atom_site_label_3
_geom_torsion_atom_site_label_4
_geom_torsion
C12 C1 C2 C3 0.7(2)
C1 C2 C3 C4 0.8(2)
C2 C3 C4 C13 -0.6(2)
C14 C6 C7 C8 -1.5(2)
C6 C7 C8 C9 0.7(2)
C7 C8 C9 C15 0.6(2)
C16 O10 C10 C11 -2.7(2)
C16 O10 C10 C15 172.88(13)
O10 C10 C11 C12 176.14(13)
C15 C10 C11 C12 1.3(2)
C2 C1 C12 C13 -2.3(2)
C2 C1 C12 C11 179.75(13)
C10 C11 C12 C13 35.0(2)
C10 C11 C12 C1 -147.14(15)
C3 C4 C13 C12 -1.0(2)
C3 C4 C13 N5 178.23(12)
C1 C12 C13 C4 2.4(2)
C11 C12 C13 C4 -179.69(13)
C1 C12 C13 N5 -176.85(12)
C11 C12 C13 N5 1.0(2)
C51 N5 C13 C4 -84.90(16)
C14 N5 C13 C4 114.91(14)
C51 N5 C13 C12 94.38(15)
C14 N5 C13 C12 -65.81(16)
C7 C6 C14 C15 1.1(2)
C7 C6 C14 N5 -179.81(12)
C51 N5 C14 C6 86.66(16)
C13 N5 C14 C6 -113.98(14)
C51 N5 C14 C15 -94.23(16)
C13 N5 C14 C15 65.13(17)
C6 C14 C15 C9 0.2(2)
N5 C14 C15 C9 -178.88(11)
C6 C14 C15 C10 179.44(13)
N5 C14 C15 C10 0.3(2)
C8 C9 C15 C14 -1.1(2)
C8 C9 C15 C10 179.68(13)
C11 C10 C15 C14 -37.2(2)
O10 C10 C15 C14 147.39(13)
C11 C10 C15 C9 142.05(15)
O10 C10 C15 C9 -33.39(18)
C14 N5 C51 O51 171.50(12)
C13 N5 C51 O51 12.56(18)
C14 N5 C51 N51 -11.43(18)
C13 N5 C51 N51 -170.38(12)

loop_
_cod_related_entry_id
_cod_related_entry_database
_cod_related_entry_code
1 ChemSpider 107157
